data_9014592
loop_
_publ_author_name
'Rinaldi, R.'
'Gatta, G. D.'
'Angel, R. J.'

_publ_section_title
;
 Crystal chemistry and low-temperature behavior of datolite:
 a single-crystal X-ray diffraction study
;
_journal_name_full 'American Mineralogist'
_journal_page_first 1413
_journal_page_last 1421
_journal_paper_doi 10.2138/am.2010.3536
_journal_volume 95
_journal_year 2010
_chemical_compound_source 'Arendal, Norway'
_chemical_formula_sum 'B Ca H O5 Si'
_chemical_name_mineral Datolite
_space_group_IT_number 14
_symmetry_space_group_name_Hall '-P 2ybc'
_symmetry_space_group_name_H-M 'P 1 21/c 1'
_cell_angle_alpha 90
_cell_angle_beta 90.158
_cell_angle_gamma 90
_cell_length_a 4.8356
_cell_length_b 7.6114
_cell_length_c 9.6341
_cell_formula_units_Z 4
_cell_volume 354.588
_database_code_amcsd 0017704
_exptl_crystal_density_diffrn 2.997
_cod_original_formula_sum 'Ca B Si O5 H'
_cod_database_code 9014592

loop_
_space_group_symop_operation_xyz
x,y,z
x,1/2-y,1/2+z
-x,1/2+y,1/2-z
-x,-y,-z

loop_
_atom_site_aniso_label
_atom_site_aniso_U_11
_atom_site_aniso_U_22
_atom_site_aniso_U_33
_atom_site_aniso_U_12
_atom_site_aniso_U_13
_atom_site_aniso_U_23
Ca 0.00640 0.00730 0.00560 0.00050 0.00030 0.00000
B 0.00550 0.00560 0.00420 -0.00020 0.00030 0.00040
Si 0.00500 0.00470 0.00340 0.00040 -0.00020 -0.00030
O1 0.00840 0.00800 0.00690 0.00260 -0.00100 -0.00030
O2 0.00660 0.00730 0.00500 -0.00150 0.00070 -0.00190
O3 0.00620 0.00830 0.00390 -0.00010 -0.00010 -0.00170
O4 0.00750 0.00530 0.00840 0.00040 0.00230 0.00070
O5 0.00540 0.01040 0.00650 -0.00070 0.00020 0.00080

loop_
_atom_site_label
_atom_site_fract_x
_atom_site_fract_y
_atom_site_fract_z
_atom_site_U_iso_or_equiv
Ca 0.00832 0.60617 0.16393 0.00640
B 0.56794 0.08929 -0.15911 0.00510
Si 0.46891 0.26615 0.08439 0.00440
O1 0.24076 0.40091 0.03742 0.00780
O2 0.67004 0.19900 -0.04251 0.00630
O3 0.67495 0.33449 0.21045 0.00620
O4 0.31495 0.08789 0.14598 0.00710
O5 0.25883 0.08650 -0.16350 0.00740
H 0.21300 0.04700 -0.09300 0.03000

loop_
_cod_related_entry_id
_cod_related_entry_database
_cod_related_entry_code
1 AMCSD 0017704
